data_2018204
loop_
_publ_author_name
'Gutierrez, Julio'
'Eisenberg, Rodney'
'Herrensmith, Gabrielle'
'Tobin, Thomas'
'Li, Tonglei'
'Long, Sihui'

_publ_section_title
;
 Solvatomorphism in
 (<i>E</i>)-2-(2,6-dichloro-4-hydroxybenzylidene)hydrazinecarboximidamide
;
_journal_coeditor_code SQ3285
_journal_issue 8
_journal_name_full 'Acta Crystallographica Section C'
_journal_page_first o310
_journal_page_last o314
_journal_paper_doi 10.1107/S0108270111023845
_journal_volume 67
_journal_year 2011
_chemical_formula_iupac 'C8 H8 Cl2 N4 O, 2C H4 O'
_chemical_formula_moiety 'C8 H8 Cl2 N4 O, 2(C H4 O)'
_chemical_formula_sum 'C10 H16 Cl2 N4 O3'
_chemical_formula_weight 311.17
_chemical_name_systematic
;
(<i>E</i>)-4-(2-{[amino(iminio)methyl]amino}vinyl)-3,5-dichlorophenolate
methanol disolvate
;
_space_group_IT_number 2
_symmetry_cell_setting triclinic
_symmetry_space_group_name_Hall '-P 1'
_symmetry_space_group_name_H-M 'P -1'
_atom_sites_solution_hydrogens geom
_atom_sites_solution_primary direct
_atom_sites_solution_secondary difmap
_audit_creation_method SHELXL-97
_cell_angle_alpha 112.3416(8)
_cell_angle_beta 93.9597(9)
_cell_angle_gamma 107.4271(9)
_cell_formula_units_Z 2
_cell_length_a 7.02550(10)
_cell_length_b 10.0683(2)
_cell_length_c 11.7580(2)
_cell_measurement_reflns_used 3251
_cell_measurement_temperature 90.0(2)
_cell_measurement_theta_max 27.48
_cell_measurement_theta_min 1.00
_cell_volume 718.02(2)
_computing_cell_refinement 'SCALEPACK (Otwinowski & Minor, 1997)'
_computing_data_collection 'COLLECT (Nonius, 1998)'
_computing_data_reduction 'DENZO-SMN (Otwinowski & Minor, 1997)'
_computing_molecular_graphics 'XP in SHELXTL (Sheldrick, 2008)'
_computing_publication_material
;
SHELXL97 (Sheldrick, 2008) and local procedures
;
_computing_structure_refinement 'SHELXL97 (Sheldrick, 2008)'
_computing_structure_solution 'SHELXS97 (Sheldrick, 2008)'
_diffrn_ambient_temperature 90.0(2)
_diffrn_detector_area_resol_mean 9.1
_diffrn_measured_fraction_theta_full 0.998
_diffrn_measured_fraction_theta_max 0.998
_diffrn_measurement_device_type 'Nonius KappaCCD'
_diffrn_measurement_method '\w scans at fixed \c = 55\%'
_diffrn_radiation_monochromator graphite
_diffrn_radiation_source 'fine-focus sealed tube'
_diffrn_radiation_type MoK\a
_diffrn_radiation_wavelength 0.71073
_diffrn_reflns_av_R_equivalents 0.0272
_diffrn_reflns_av_sigmaI/netI 0.0375
_diffrn_reflns_limit_h_max 9
_diffrn_reflns_limit_h_min -9
_diffrn_reflns_limit_k_max 12
_diffrn_reflns_limit_k_min -13
_diffrn_reflns_limit_l_max 15
_diffrn_reflns_limit_l_min -15
_diffrn_reflns_number 6495
_diffrn_reflns_theta_full 27.45
_diffrn_reflns_theta_max 27.45
_diffrn_reflns_theta_min 1.91
_diffrn_standards_number 0
_exptl_absorpt_coefficient_mu 0.462
_exptl_absorpt_correction_T_max 0.913
_exptl_absorpt_correction_T_min 0.837
_exptl_absorpt_correction_type multi-scan
_exptl_absorpt_process_details '(SCALEPACK; Otwinowski & Minor, 1997)'
_exptl_crystal_colour colourless
_exptl_crystal_density_diffrn 1.439
_exptl_crystal_density_method 'not measured'
_exptl_crystal_description block
_exptl_crystal_F_000 324
_exptl_crystal_size_max 0.40
_exptl_crystal_size_mid 0.30
_exptl_crystal_size_min 0.20
_refine_diff_density_max 0.339
_refine_diff_density_min -0.329
_refine_ls_extinction_method none
_refine_ls_goodness_of_fit_ref 1.057
_refine_ls_hydrogen_treatment constr
_refine_ls_matrix_type full
_refine_ls_number_parameters 176
_refine_ls_number_reflns 3269
_refine_ls_number_restraints 0
_refine_ls_restrained_S_all 1.057
_refine_ls_R_factor_all 0.0464
_refine_ls_R_factor_gt 0.0349
_refine_ls_shift/su_max 0.001
_refine_ls_shift/su_mean 0.000
_refine_ls_structure_factor_coef Fsqd
_refine_ls_weighting_details 'calc w=1/[\s^2^(Fo^2^)+(0.0453P)^2^+0.3166P] where P=(Fo^2^+2Fc^2^)/3'
_refine_ls_weighting_scheme calc
_refine_ls_wR_factor_gt 0.0880
_refine_ls_wR_factor_ref 0.0951
_reflns_number_gt 2673
_reflns_number_total 3269
_reflns_threshold_expression I>2\s(I)
_cod_data_source_file sq3285.cif
_cod_data_source_block II
_cod_depositor_comments
;
The following automatic conversions were performed:

data name '_iucr_refine_instruction_details' was replaced with
'_iucr_refine_instructions_details' as specified in the replacement
file 'data/replacement-values/replacement_tags.lst'.

Automatic conversion script
Id: cif_correct_tags 9268 2022-04-12 08:56:07Z antanas 
;
_cod_database_code 2018204
_cod_database_fobs_code 2018204

loop_
_symmetry_equiv_pos_as_xyz
'x, y, z'
'-x, -y, -z'

loop_
_atom_site_type_symbol
_atom_site_label
_atom_site_fract_x
_atom_site_fract_y
_atom_site_fract_z
_atom_site_U_iso_or_equiv
_atom_site_adp_type
_atom_site_calc_flag
_atom_site_refinement_flags
_atom_site_occupancy
_atom_site_symmetry_multiplicity
Cl Cl1 0.87919(6) 1.04881(4) 0.31259(4) 0.02157(12) Uani d . 1 1
Cl Cl2 0.53514(7) 0.75447(5) 0.59664(4) 0.02501(13) Uani d . 1 1
O O1 0.68224(19) 0.47871(13) 0.17692(11) 0.0246(3) Uani d . 1 1
C C4 0.7178(2) 0.90206(17) 0.45646(14) 0.0154(3) Uani d . 1 1
C C3 0.7800(2) 0.88676(19) 0.34198(15) 0.0175(3) Uani d . 1 1
C C2 0.7675(2) 0.74826(19) 0.24789(15) 0.0188(3) Uani d . 1 1
H H2 0.8128 0.7458 0.1731 0.023 Uiso calc R 1 1
C C1 0.6886(2) 0.61173(19) 0.26242(15) 0.0191(3) Uani d . 1 1
C C6 0.6182(3) 0.62176(19) 0.37365(16) 0.0203(3) Uani d . 1 1
H H6 0.5597 0.5310 0.3854 0.024 Uiso calc R 1 1
C C5 0.6331(2) 0.76164(19) 0.46573(15) 0.0175(3) Uani d . 1 1
C C7 0.7447(2) 1.05409(19) 0.55230(15) 0.0176(3) Uani d . 1 1
H H7 0.7964 1.1402 0.5334 0.021 Uiso calc R 1 1
N N8 0.7017(2) 1.07651(15) 0.66070(13) 0.0184(3) Uani d . 1 1
N N9 0.7384(2) 1.22675(15) 0.74020(12) 0.0185(3) Uani d . 1 1
H H9 0.7884 1.3012 0.7167 0.022 Uiso calc R 1 1
C C10 0.6954(2) 1.25627(19) 0.85477(15) 0.0187(3) Uani d . 1 1
N N12 0.7304(2) 1.40192(16) 0.93120(13) 0.0230(3) Uani d . 1 1
H H12A 0.7051 1.4255 1.0073 0.028 Uiso calc R 1 1
H H12B 0.7790 1.4746 0.9057 0.028 Uiso calc R 1 1
N N11 0.6228(2) 1.14271(16) 0.88806(13) 0.0233(3) Uani d . 1 1
H H11A 0.5957 1.1619 0.9634 0.028 Uiso calc R 1 1
H H11B 0.6016 1.0477 0.8349 0.028 Uiso calc R 1 1
C C13 1.0498(4) 0.4265(3) 0.3339(3) 0.0527(7) Uani d . 1 1
H H13A 1.1524 0.3783 0.3330 0.079 Uiso calc R 1 1
H H13B 0.9145 0.3522 0.3222 0.079 Uiso calc R 1 1
H H13C 1.0804 0.5154 0.4147 0.079 Uiso calc R 1 1
O O15 1.0532(2) 0.47495(15) 0.23545(13) 0.0292(3) Uani d . 1 1
H H15 0.9352 0.4687 0.2089 0.044 Uiso calc R 1 1
C C14 0.2570(3) 0.1542(3) 0.0776(2) 0.0382(5) Uani d . 1 1
H H14A 0.1854 0.1259 0.1383 0.057 Uiso calc R 1 1
H H14B 0.2032 0.0692 -0.0062 0.057 Uiso calc R 1 1
H H14C 0.2362 0.2456 0.0761 0.057 Uiso calc R 1 1
O O16 0.46957(19) 0.18621(14) 0.11360(12) 0.0264(3) Uani d . 1 1
H H16 0.5313 0.2816 0.1485 0.040 Uiso calc R 1 1

loop_
_atom_site_aniso_label
_atom_site_aniso_U_11
_atom_site_aniso_U_22
_atom_site_aniso_U_33
_atom_site_aniso_U_12
_atom_site_aniso_U_13
_atom_site_aniso_U_23
Cl1 0.0273(2) 0.0184(2) 0.0195(2) 0.00569(17) 0.00861(16) 0.00966(17)
Cl2 0.0392(3) 0.0182(2) 0.0200(2) 0.00961(18) 0.01616(18) 0.00922(17)
O1 0.0344(7) 0.0157(6) 0.0177(6) 0.0078(5) 0.0089(5) 0.0011(5)
C4 0.0154(8) 0.0147(8) 0.0144(8) 0.0044(6) 0.0034(6) 0.0049(6)
C3 0.0165(8) 0.0170(8) 0.0182(8) 0.0045(6) 0.0042(6) 0.0077(6)
C2 0.0204(8) 0.0205(8) 0.0140(8) 0.0068(7) 0.0065(6) 0.0055(7)
C1 0.0196(8) 0.0180(8) 0.0161(8) 0.0059(6) 0.0042(6) 0.0040(7)
C6 0.0240(9) 0.0156(8) 0.0196(8) 0.0058(7) 0.0062(7) 0.0063(7)
C5 0.0193(8) 0.0199(8) 0.0140(7) 0.0074(7) 0.0065(6) 0.0070(6)
C7 0.0205(8) 0.0155(8) 0.0170(8) 0.0066(6) 0.0048(6) 0.0065(6)
N8 0.0205(7) 0.0156(7) 0.0166(7) 0.0071(6) 0.0046(5) 0.0037(6)
N9 0.0242(7) 0.0133(7) 0.0160(7) 0.0053(6) 0.0072(6) 0.0047(5)
C10 0.0186(8) 0.0197(8) 0.0161(8) 0.0073(7) 0.0044(6) 0.0051(7)
N12 0.0313(8) 0.0164(7) 0.0156(7) 0.0059(6) 0.0065(6) 0.0027(6)
N11 0.0338(8) 0.0175(7) 0.0151(7) 0.0074(6) 0.0099(6) 0.0037(6)
C13 0.0514(15) 0.0628(17) 0.0685(17) 0.0225(13) 0.0216(13) 0.0496(15)
O15 0.0307(7) 0.0261(7) 0.0357(8) 0.0105(6) 0.0131(6) 0.0168(6)
C14 0.0339(11) 0.0430(12) 0.0349(11) 0.0091(9) 0.0074(9) 0.0168(10)
O16 0.0309(7) 0.0208(6) 0.0226(6) 0.0048(5) 0.0086(5) 0.0069(5)

loop_
_atom_type_symbol
_atom_type_description
_atom_type_scat_dispersion_real
_atom_type_scat_dispersion_imag
_atom_type_scat_source
C C 0.0033 0.0016 'International Tables Vol C Tables 4.2.6.8 and 6.1.1.4'
H H 0.0000 0.0000 'International Tables Vol C Tables 4.2.6.8 and 6.1.1.4'
Cl Cl 0.1484 0.1585 'International Tables Vol C Tables 4.2.6.8 and 6.1.1.4'
N N 0.0061 0.0033 'International Tables Vol C Tables 4.2.6.8 and 6.1.1.4'
O O 0.0106 0.0060 'International Tables Vol C Tables 4.2.6.8 and 6.1.1.4'

loop_
_geom_angle_atom_site_label_1
_geom_angle_atom_site_label_2
_geom_angle_atom_site_label_3
_geom_angle
C5 C4 C3 113.95(14)
C5 C4 C7 126.11(14)
C3 C4 C7 119.94(14)
C2 C3 C4 123.96(15)
C2 C3 Cl1 116.17(13)
C4 C3 Cl1 119.88(12)
C3 C2 C1 120.36(15)
C3 C2 H2 119.8
C1 C2 H2 119.8
O1 C1 C2 121.91(14)
O1 C1 C6 120.78(15)
C2 C1 C6 117.30(14)
C5 C6 C1 120.90(16)
C5 C6 H6 119.6
C1 C6 H6 119.6
C6 C5 C4 123.47(15)
C6 C5 Cl2 115.35(13)
C4 C5 Cl2 121.17(12)
N8 C7 C4 122.97(15)
N8 C7 H7 118.5
C4 C7 H7 118.5
C7 N8 N9 115.51(14)
C10 N9 N8 117.82(14)
C10 N9 H9 121.1
N8 N9 H9 121.1
N11 C10 N12 122.59(15)
N11 C10 N9 119.84(15)
N12 C10 N9 117.57(15)
C10 N12 H12A 120.0
C10 N12 H12B 120.0
H12A N12 H12B 120.0
C10 N11 H11A 120.0
C10 N11 H11B 120.0
H11A N11 H11B 120.0
O15 C13 H13A 109.5
O15 C13 H13B 109.5
H13A C13 H13B 109.5
O15 C13 H13C 109.5
H13A C13 H13C 109.5
H13B C13 H13C 109.5
C13 O15 H15 109.5
O16 C14 H14A 109.5
O16 C14 H14B 109.5
H14A C14 H14B 109.5
O16 C14 H14C 109.5
H14A C14 H14C 109.5
H14B C14 H14C 109.5
C14 O16 H16 109.5

loop_
_geom_bond_atom_site_label_1
_geom_bond_atom_site_label_2
_geom_bond_distance
Cl1 C3 1.7459(17)
Cl2 C5 1.7460(16)
O1 C1 1.3194(19)
C4 C5 1.410(2)
C4 C3 1.411(2)
C4 C7 1.461(2)
C3 C2 1.384(2)
C2 C1 1.401(2)
C2 H2 0.9500
C1 C6 1.408(2)
C6 C5 1.380(2)
C6 H6 0.9500
C7 N8 1.282(2)
C7 H7 0.9500
N8 N9 1.3735(19)
N9 C10 1.342(2)
N9 H9 0.8800
C10 N11 1.319(2)
C10 N12 1.330(2)
N12 H12A 0.8800
N12 H12B 0.8800
N11 H11A 0.8800
N11 H11B 0.8800
C13 O15 1.416(3)
C13 H13A 0.9800
C13 H13B 0.9800
C13 H13C 0.9800
O15 H15 0.8400
C14 O16 1.426(2)
C14 H14A 0.9800
C14 H14B 0.9800
C14 H14C 0.9800
O16 H16 0.8400

loop_
_geom_hbond_atom_site_label_D
_geom_hbond_atom_site_label_H
_geom_hbond_atom_site_label_A
_geom_hbond_site_symmetry_A
_geom_hbond_distance_DH
_geom_hbond_distance_HA
_geom_hbond_distance_DA
_geom_hbond_angle_DHA
O15 H15 O1 . 0.84 1.83 2.6640(18) 170.6
O16 H16 O1 . 0.84 1.83 2.6464(17) 162.5
N9 H9 O15 2_776 0.88 2.02 2.8109(18) 148.9
N12 H12A O1 1_566 0.88 1.89 2.7665(19) 173.4
N12 H12B O15 2_776 0.88 2.23 2.969(2) 142.1
N11 H11A O16 1_566 0.88 1.99 2.8596(19) 167.2
N11 H11B O16 2_666 0.88 2.57 3.1702(19) 126.6

loop_
_geom_torsion_atom_site_label_1
_geom_torsion_atom_site_label_2
_geom_torsion_atom_site_label_3
_geom_torsion_atom_site_label_4
_geom_torsion
C5 C4 C3 C2 -2.3(2)
C7 C4 C3 C2 177.49(15)
C5 C4 C3 Cl1 177.54(12)
C7 C4 C3 Cl1 -2.6(2)
C4 C3 C2 C1 0.4(3)
Cl1 C3 C2 C1 -179.53(12)
C3 C2 C1 O1 -177.18(15)
C3 C2 C1 C6 1.9(2)
O1 C1 C6 C5 177.06(15)
C2 C1 C6 C5 -2.0(2)
C1 C6 C5 C4 -0.1(3)
C1 C6 C5 Cl2 178.97(13)
C3 C4 C5 C6 2.2(2)
C7 C4 C5 C6 -177.61(15)
C3 C4 C5 Cl2 -176.82(12)
C7 C4 C5 Cl2 3.4(2)
C5 C4 C7 N8 3.7(3)
C3 C4 C7 N8 -176.12(15)
C4 C7 N8 N9 179.24(14)
C7 N8 N9 C10 179.85(14)
N8 N9 C10 N11 0.8(2)
N8 N9 C10 N12 -179.74(14)

loop_
_cod_related_entry_id
_cod_related_entry_database
_cod_related_entry_code
1 ChemSpider 30654325
